data_7204168
loop_
_publ_author_name
'Myriam Riou-Cavellec'
'Catherine Albinet'
'Jean-Marc Gren\`eche'
'G\'erard F\'erey'

_publ_section_title
;
 Study of the iron/trimesic acid system for the hydrothermal synthesis
 of hybrid materials
;
_journal_issue 12
_journal_name_full 'J. Mater. Chem.'
_journal_page_first 3166
_journal_page_last 3171
_journal_paper_doi 10.1039/b104495h
_journal_volume 11
_chemical_formula_sum 'C9 H9 Fe0.5 O8'
_chemical_formula_weight 273.09
_chemical_name_systematic
; 
? 
;
_space_group_IT_number 14
_symmetry_space_group_name_Hall '-P 2ybc'
_symmetry_space_group_name_H-M 'P 1 21/c 1'
_atom_sites_solution_hydrogens geom
_atom_sites_solution_primary direct
_atom_sites_solution_secondary difmap
_audit_creation_method SHELXL
_cell_angle_alpha 90.00
_cell_angle_beta 97.209(2)
_cell_angle_gamma 90.00
_cell_formula_units_Z 4
_cell_length_a 5.1572(3)
_cell_length_b 13.0703(8)
_cell_length_c 15.2673(10)
_cell_measurement_temperature 293(2)
_cell_volume 1020.97(11)
_computing_structure_refinement 'SHELXL-93 (Sheldrick, 1993)'
_computing_structure_solution 'SHELXS-86 (Sheldrick, 1990)'
_diffrn_ambient_temperature 293(2)
_diffrn_radiation_monochromator graphite
_diffrn_radiation_source 'fine-focus sealed tube'
_diffrn_radiation_type MoK\a
_diffrn_radiation_wavelength 0.71073
_diffrn_reflns_av_R_equivalents 0.0376
_diffrn_reflns_av_sigmaI/netI 0.0807
_diffrn_reflns_limit_h_max 4
_diffrn_reflns_limit_h_min -7
_diffrn_reflns_limit_k_max 18
_diffrn_reflns_limit_k_min -11
_diffrn_reflns_limit_l_max 13
_diffrn_reflns_limit_l_min -20
_diffrn_reflns_number 3564
_diffrn_reflns_theta_max 29.63
_diffrn_reflns_theta_min 2.06
_exptl_absorpt_coefficient_mu 0.828
_exptl_crystal_density_diffrn 1.777
_exptl_crystal_F_000 560
_refine_diff_density_max 0.624
_refine_diff_density_min -0.393
_refine_diff_density_rms 0.089
_refine_ls_extinction_coef 0.0075(19)
_refine_ls_extinction_expression Fc^*^=kFc[1+0.001xFc^2^\l^3^/sin(2\q)]^-1/4^
_refine_ls_extinction_method SHELXL
_refine_ls_goodness_of_fit_all 1.032
_refine_ls_goodness_of_fit_obs 1.094
_refine_ls_matrix_type full
_refine_ls_number_parameters 197
_refine_ls_number_reflns 2331
_refine_ls_number_restraints 0
_refine_ls_restrained_S_all 1.032
_refine_ls_restrained_S_obs 1.094
_refine_ls_R_factor_all 0.0894
_refine_ls_R_factor_obs 0.0514
_refine_ls_shift/esd_max 0.000
_refine_ls_shift/esd_mean 0.000
_refine_ls_structure_factor_coef Fsqd
_refine_ls_weighting_details 'w=1/[\s^2^(Fo^2^)+(0.0557P)^2^+0.0000P] where P=(Fo^2^+2Fc^2^)/3'
_refine_ls_weighting_scheme calc
_refine_ls_wR_factor_all 0.1297
_refine_ls_wR_factor_obs 0.1111
_reflns_number_observed 1581
_reflns_number_total 2331
_reflns_observed_criterion >2sigma(I)
_cod_data_source_file b104495h.txt
_cod_data_source_block ca5_sa
_cod_depositor_comments
;
The following automatic conversions were performed:

'_refine_ls_weighting_scheme' value 'calc
w=1/[\s^2^(Fo^2^)+(0.0557P)^2^+0.0000P] where P=(Fo^2^+2Fc^2^)/3' was
changed to 'calc'. New tag '_refine_ls_weighting_details' was
created. The value of the new tag was set to
'w=1/[\s^2^(Fo^2^)+(0.0557P)^2^+0.0000P] where P=(Fo^2^+2Fc^2^)/3'.

Automatic conversion script
Id: cif_fix_values 3143 2015-03-26 13:38:13Z robertas 
;
_cod_original_formula_sum 'C9 H9 Fe0.50 O8'
_cod_database_code 7204168

loop_
_symmetry_equiv_pos_as_xyz
'x, y, z'
'-x, y+1/2, -z+1/2'
'-x, -y, -z'
'x, -y-1/2, z-1/2'

loop_
_atom_site_aniso_label
_atom_site_aniso_U_11
_atom_site_aniso_U_22
_atom_site_aniso_U_33
_atom_site_aniso_U_23
_atom_site_aniso_U_13
_atom_site_aniso_U_12
Fe1 0.0194(3) 0.0156(3) 0.0258(4) 0.0004(3) -0.0019(3) 0.0008(3)
O1 0.0291(14) 0.0272(14) 0.038(2) 0.0065(12) -0.0043(12) -0.0042(11)
O2 0.0257(15) 0.0227(13) 0.036(2) 0.0057(12) -0.0049(13) -0.0013(11)
O3 0.0231(12) 0.0164(11) 0.0354(15) -0.0006(10) 0.0000(11) 0.0012(9)
O4 0.0350(14) 0.0218(14) 0.059(2) 0.0011(13) -0.0253(14) 0.0036(11)
O5 0.0286(13) 0.0310(14) 0.0350(15) 0.0069(11) -0.0109(11) -0.0032(10)
O6 0.0292(13) 0.0195(12) 0.042(2) -0.0028(11) -0.0167(12) 0.0012(10)
O7 0.0347(14) 0.0209(13) 0.057(2) 0.0066(13) -0.0195(13) 0.0011(11)
O8 0.040(2) 0.0147(13) 0.079(2) 0.0041(14) -0.0342(15) -0.0033(11)
C1 0.021(2) 0.025(2) 0.024(2) -0.0006(14) -0.0018(14) -0.0022(13)
C2 0.020(2) 0.023(2) 0.023(2) -0.0002(14) -0.0037(14) -0.0022(13)
C3 0.024(2) 0.024(2) 0.025(2) 0.0033(15) -0.0032(15) 0.0029(14)
C4 0.024(2) 0.018(2) 0.023(2) 0.0016(14) -0.0014(14) -0.0031(13)
C5 0.023(2) 0.020(2) 0.026(2) 0.0004(14) -0.0059(15) -0.0026(13)
C6 0.022(2) 0.015(2) 0.028(2) -0.0040(13) 0.0008(14) -0.0012(12)
C7 0.0206(15) 0.019(2) 0.020(2) 0.0009(13) -0.0011(13) 0.0008(12)
C8 0.024(2) 0.0189(15) 0.025(2) 0.0011(13) -0.0046(14) 0.0001(13)
C9 0.028(2) 0.021(2) 0.029(2) 0.0009(15) -0.009(2) -0.0002(14)

loop_
_atom_site_label
_atom_site_type_symbol
_atom_site_fract_x
_atom_site_fract_y
_atom_site_fract_z
_atom_site_U_iso_or_equiv
_atom_site_thermal_displace_type
_atom_site_occupancy
_atom_site_calc_flag
_atom_site_refinement_flags
_atom_site_disorder_group
Fe1 Fe 0.0000 0.5000 0.0000 0.0207(2) Uani 1 d S .
O1 O -0.1426(5) 0.3935(2) 0.0890(2) 0.0321(6) Uani 1 d . .
O2 O 0.3263(5) 0.5297(2) 0.0969(2) 0.0289(6) Uani 1 d . .
O3 O -0.2142(4) 0.6166(2) 0.0545(2) 0.0253(6) Uani 1 d . .
O4 O 0.5447(5) 0.7055(2) 0.2524(2) 0.0412(8) Uani 1 d . .
O5 O -0.6631(5) 0.3660(2) 0.2114(2) 0.0328(6) Uani 1 d . .
O6 O -0.4679(4) 0.7350(2) -0.0176(2) 0.0321(7) Uani 1 d . .
O7 O 0.9796(5) 0.6518(2) 0.3531(2) 0.0398(7) Uani 1 d . .
O8 O 0.3376(5) 0.5885(2) 0.4292(2) 0.0481(9) Uani 1 d . .
C1 C -0.5112(6) 0.3060(3) 0.2511(2) 0.0238(8) Uani 1 d . .
C2 C -0.2713(6) 0.3372(2) 0.3106(2) 0.0226(7) Uani 1 d . .
C3 C -0.2027(6) 0.4405(3) 0.3195(2) 0.0246(8) Uani 1 d . .
C4 C -0.1167(6) 0.2632(3) 0.3572(2) 0.0219(7) Uani 1 d . .
C5 C 0.1716(6) 0.3940(3) 0.4223(2) 0.0235(8) Uani 1 d . .
C6 C -0.2735(6) 0.7094(2) 0.0361(2) 0.0219(7) Uani 1 d . .
C7 C 0.1062(6) 0.2911(2) 0.4144(2) 0.0201(7) Uani 1 d . .
C8 C 0.0214(6) 0.4683(2) 0.3741(2) 0.0231(8) Uani 1 d . .
C9 C 1.1060(7) 0.5791(3) 0.3839(2) 0.0271(8) Uani 1 d . .
H1AW H -0.2711(110) 0.3503(41) 0.0688(37) 0.078(18) Uiso 1 d . .
H1BW H -0.0235(90) 0.3693(33) 0.1236(32) 0.044(13) Uiso 1 d . .
H2AW H 0.3444(75) 0.4866(30) 0.1259(28) 0.021(12) Uiso 1 d . .
H2BW H 0.4689(99) 0.5457(38) 0.0898(35) 0.060(17) Uiso 1 d . .
H4H H 0.6917(109) 0.6881(40) 0.2887(37) 0.079(17) Uiso 1 d . .
H8H H 0.3854(86) 0.6497(34) 0.4397(31) 0.048(13) Uiso 1 d . .
H3C H -0.2952(73) 0.4895(27) 0.2893(26) 0.029(10) Uiso 1 d . .
H4C H -0.1599(72) 0.1946(31) 0.3500(26) 0.035(11) Uiso 1 d . .
H5C H 0.3303(66) 0.4114(26) 0.4580(23) 0.020(9) Uiso 1 d . .

loop_
_atom_type_symbol
_atom_type_description
_atom_type_scat_dispersion_real
_atom_type_scat_dispersion_imag
_atom_type_scat_source
C C 0.0033 0.0016 'International Tables Vol C Tables 4.2.6.8 and 6.1.1.4'
O O 0.0106 0.0060 'International Tables Vol C Tables 4.2.6.8 and 6.1.1.4'
Fe Fe 0.3463 0.8444 'International Tables Vol C Tables 4.2.6.8 and 6.1.1.4'
H H 0.0000 0.0000 'International Tables Vol C Tables 4.2.6.8 and 6.1.1.4'

loop_
_geom_angle_atom_site_label_1
_geom_angle_atom_site_label_2
_geom_angle_atom_site_label_3
_geom_angle
_geom_angle_site_symmetry_1
_geom_angle_site_symmetry_3
_geom_angle_publ_flag
O3 Fe1 O3 180.0 . 3_565 ?
O3 Fe1 O2 90.10(10) . . ?
O3 Fe1 O2 89.90(10) 3_565 . ?
O3 Fe1 O2 89.90(10) . 3_565 ?
O3 Fe1 O2 90.09(10) 3_565 3_565 ?
O2 Fe1 O2 180.0 . 3_565 ?
O3 Fe1 O1 88.91(10) . . ?
O3 Fe1 O1 91.09(10) 3_565 . ?
O2 Fe1 O1 88.97(12) . . ?
O2 Fe1 O1 91.03(12) 3_565 . ?
O3 Fe1 O1 91.09(10) . 3_565 ?
O3 Fe1 O1 88.91(10) 3_565 3_565 ?
O2 Fe1 O1 91.03(12) . 3_565 ?
O2 Fe1 O1 88.97(12) 3_565 3_565 ?
O1 Fe1 O1 180.0 . 3_565 ?
Fe1 O1 H1AW 119.3(35) . . ?
Fe1 O1 H1BW 111.7(31) . . ?
H1AW O1 H1BW 116.1(45) . . ?
Fe1 O2 H2AW 108.4(32) . . ?
Fe1 O2 H2BW 128.6(40) . . ?
H2AW O2 H2BW 104.1(49) . . ?
C6 O3 Fe1 136.3(2) . . ?
C1 O4 H4H 111.5(34) 2 . ?
C9 O8 H8H 114.3(31) 1_455 . ?
O5 C1 O4 123.2(3) . 2_545 ?
O5 C1 C2 124.0(3) . . ?
O4 C1 C2 112.8(3) 2_545 . ?
C4 C2 C3 120.0(3) . . ?
C4 C2 C1 119.9(3) . . ?
C3 C2 C1 120.1(3) . . ?
C8 C3 C2 119.5(3) . . ?
C8 C3 H3C 118.3(23) . . ?
C2 C3 H3C 122.1(24) . . ?
C2 C4 C7 120.7(3) . . ?
C2 C4 H4C 119.8(25) . . ?
C7 C4 H4C 119.5(24) . . ?
C7 C5 C8 121.1(3) . . ?
C7 C5 H5C 117.6(21) . . ?
C8 C5 H5C 121.1(21) . . ?
O6 C6 O3 123.1(3) . . ?
O6 C6 C7 119.6(3) . 2 ?
O3 C6 C7 117.2(3) . 2 ?
C5 C7 C4 118.6(3) . . ?
C5 C7 C6 121.5(3) . 2_545 ?
C4 C7 C6 119.9(3) . 2_545 ?
C3 C8 C5 120.1(3) . . ?
C3 C8 C9 121.2(3) . 1_455 ?
C5 C8 C9 118.7(3) . 1_455 ?
O7 C9 O8 122.9(3) . 1_655 ?
O7 C9 C8 125.2(3) . 1_655 ?
O8 C9 C8 111.9(3) 1_655 1_655 ?

loop_
_geom_bond_atom_site_label_1
_geom_bond_atom_site_label_2
_geom_bond_distance
_geom_bond_site_symmetry_2
_geom_bond_publ_flag
Fe1 O3 2.114(2) . ?
Fe1 O3 2.114(2) 3_565 ?
Fe1 O2 2.132(3) . ?
Fe1 O2 2.132(3) 3_565 ?
Fe1 O1 2.139(3) . ?
Fe1 O1 2.139(3) 3_565 ?
O1 H1AW 0.90(6) . ?
O1 H1BW 0.82(5) . ?
O2 H2AW 0.72(4) . ?
O2 H2BW 0.78(5) . ?
O3 C6 1.273(4) . ?
O4 C1 1.325(4) 2 ?
O4 H4H 0.91(6) . ?
O5 C1 1.215(4) . ?
O6 C6 1.259(4) . ?
O7 C9 1.213(4) . ?
O8 C9 1.309(4) 1_455 ?
O8 H8H 0.85(4) . ?
C1 O4 1.325(4) 2_545 ?
C1 C2 1.496(4) . ?
C2 C4 1.391(4) . ?
C2 C3 1.399(5) . ?
C3 C8 1.387(4) . ?
C3 H3C 0.89(4) . ?
C4 C7 1.402(4) . ?
C4 H4C 0.93(4) . ?
C5 C7 1.387(5) . ?
C5 C8 1.393(4) . ?
C5 H5C 0.95(4) . ?
C6 C7 1.514(4) 2 ?
C7 C6 1.514(4) 2_545 ?
C8 C9 1.515(5) 1_455 ?
C9 O8 1.309(4) 1_655 ?
C9 C8 1.515(5) 1_655 ?
